data_7154577
loop_
_publ_author_name
'Iakovenko, Roman O.'
'Kazakova, Anna N.'
'Muzalevskiy, Vasiliy M.'
'Ivanov, Alexander Yu'
'Boyarskaya, Irina A.'
'Chicca, Andrea'
'Petrucci, Vanessa'
'Gertsch, J\"urg'
'Krasavin, Mikhail'
'Starova, Galina L.'
'Zolotarev, Andrey A.'
'Avdontceva, Margarita S.'
'Nenajdenko, Valentine G.'
'Vasilyev, Aleksander V.'

_publ_section_title
;
 Reactions of CF3-enones with arenes under superelectrophilic activation:
 a pathway to trans-1,3-diaryl-1-CF3-indanes, new cannabinoid receptor
 ligands.
;
_journal_issue 33
_journal_name_full 'Organic &amp; biomolecular chemistry'
_journal_page_first 8827
_journal_page_last 8842
_journal_paper_doi 10.1039/c5ob01072a
_journal_volume 13
_journal_year 2015
_chemical_formula_sum 'C22 H17 F3'
_chemical_formula_weight 338.36
_chemical_name_systematic
;
 ?
;
_space_group_IT_number 14
_symmetry_cell_setting monoclinic
_symmetry_space_group_name_Hall '-P 2yn'
_symmetry_space_group_name_H-M 'P 1 21/n 1'
_atom_sites_solution_hydrogens geom
_atom_sites_solution_primary direct
_atom_sites_solution_secondary difmap
_audit_creation_method SHELXL-97
_audit_update_record
;
2015-02-03 deposited with the CCDC.
2015-07-07 downloaded from the CCDC.
;
_cell_angle_alpha 90.00
_cell_angle_beta 94.988(9)
_cell_angle_gamma 90.00
_cell_formula_units_Z 4
_cell_length_a 11.8946(17)
_cell_length_b 9.7710(6)
_cell_length_c 14.6459(14)
_cell_measurement_reflns_used 788
_cell_measurement_temperature 100(2)
_cell_measurement_theta_max 31.8711
_cell_measurement_theta_min 2.6965
_cell_volume 1695.7(3)
_computing_cell_refinement
;
CrysAlisPro, Agilent Technologies,
Version 1.171.36.20 (release 27-06-2012 CrysAlis171 .NET)
(compiled Jul 11 2012,15:38:31)
;
_computing_data_collection
;
CrysAlisPro, Agilent Technologies,
Version 1.171.36.20 (release 27-06-2012 CrysAlis171 .NET)
(compiled Jul 11 2012,15:38:31)
;
_computing_data_reduction
;
CrysAlisPro, Agilent Technologies,
Version 1.171.36.20 (release 27-06-2012 CrysAlis171 .NET)
(compiled Jul 11 2012,15:38:31)
;
_computing_structure_refinement 'SHELXL-97 (Sheldrick, 2008)'
_computing_structure_solution 'SHELXS-97 (Sheldrick, 2008)'
_diffrn_ambient_temperature 100(2)
_diffrn_detector_area_resol_mean 16.2096
_diffrn_measured_fraction_theta_full 0.974
_diffrn_measured_fraction_theta_max 0.974
_diffrn_measurement_device_type 'Xcalibur, Eos'
_diffrn_measurement_method '\w scans'
_diffrn_radiation_monochromator graphite
_diffrn_radiation_source 'Enhance (Mo) X-ray Source'
_diffrn_radiation_type MoK\a
_diffrn_radiation_wavelength 0.71073
_diffrn_reflns_av_R_equivalents 0.0917
_diffrn_reflns_av_sigmaI/netI 0.1464
_diffrn_reflns_limit_h_max 13
_diffrn_reflns_limit_h_min -9
_diffrn_reflns_limit_k_max 10
_diffrn_reflns_limit_k_min -10
_diffrn_reflns_limit_l_max 14
_diffrn_reflns_limit_l_min -16
_diffrn_reflns_number 5528
_diffrn_reflns_theta_full 23.25
_diffrn_reflns_theta_max 23.25
_diffrn_reflns_theta_min 6.82
_exptl_absorpt_coefficient_mu 0.099
_exptl_absorpt_correction_T_max 1.00000
_exptl_absorpt_correction_T_min 0.22741
_exptl_absorpt_correction_type multi-scan
_exptl_absorpt_process_details
;
CrysAlisPro, Agilent Technologies,
Version 1.171.36.20 (release 27-06-2012 CrysAlis171 .NET)
(compiled Jul 11 2012,15:38:31)
Empirical absorption correction using spherical harmonics,
 implemented in SCALE3 ABSPACK scaling algorithm.
;
_exptl_crystal_colour colorless
_exptl_crystal_density_diffrn 1.325
_exptl_crystal_density_method 'not measured'
_exptl_crystal_description plates
_exptl_crystal_F_000 704
_exptl_crystal_size_max 0.25
_exptl_crystal_size_mid 0.15
_exptl_crystal_size_min 0.05
_refine_diff_density_max 0.198
_refine_diff_density_min -0.274
_refine_diff_density_rms 0.051
_refine_ls_extinction_method none
_refine_ls_goodness_of_fit_ref 0.981
_refine_ls_hydrogen_treatment constr
_refine_ls_matrix_type full
_refine_ls_number_parameters 226
_refine_ls_number_reflns 2365
_refine_ls_number_restraints 0
_refine_ls_restrained_S_all 0.981
_refine_ls_R_factor_all 0.1158
_refine_ls_R_factor_gt 0.0605
_refine_ls_shift/su_max 0.000
_refine_ls_shift/su_mean 0.000
_refine_ls_structure_factor_coef Fsqd
_refine_ls_weighting_details 'calc w=1/[\s^2^(Fo^2^)+(0.0082P)^2^+0.0000P] where P=(Fo^2^+2Fc^2^)/3'
_refine_ls_weighting_scheme calc
_refine_ls_wR_factor_gt 0.0984
_refine_ls_wR_factor_ref 0.1186
_reflns_number_gt 1447
_reflns_number_total 2365
_reflns_threshold_expression >2sigma(I)
_cod_data_source_file c5ob01072a2.cif
_cod_data_source_block avv1
_cod_depositor_comments 'Adding full bibliography for 7154577--7154582.cif.'
_cod_database_code 7154577

loop_
_symmetry_equiv_pos_as_xyz
'x, y, z'
'-x+1/2, y+1/2, -z+1/2'
'-x, -y, -z'
'x-1/2, -y-1/2, z-1/2'

loop_
_atom_site_label
_atom_site_type_symbol
_atom_site_fract_x
_atom_site_fract_y
_atom_site_fract_z
_atom_site_U_iso_or_equiv
_atom_site_adp_type
_atom_site_occupancy
_atom_site_symmetry_multiplicity
_atom_site_calc_flag
_atom_site_refinement_flags
C1 C 0.8282(3) 0.2657(3) 0.1230(2) 0.0197(9) Uani 1 1 d .
C2 C 0.7590(3) 0.4008(3) 0.1143(3) 0.0245(9) Uani 1 1 d .
H2A H 0.6809 0.3821 0.0933 0.029 Uiso 1 1 calc R
H2B H 0.7613 0.4474 0.1730 0.029 Uiso 1 1 calc R
C3 C 0.8154(3) 0.4885(3) 0.0437(2) 0.0234(9) Uani 1 1 d .
H3 H 0.8806 0.5355 0.0750 0.028 Uiso 1 1 calc R
C4 C 0.8887(3) 0.3904(4) -0.1070(3) 0.0271(10) Uani 1 1 d .
H4 H 0.8852 0.4749 -0.1363 0.033 Uiso 1 1 calc R
C5 C 0.9247(3) 0.2749(4) -0.1512(3) 0.0297(10) Uani 1 1 d .
H5 H 0.9462 0.2826 -0.2106 0.036 Uiso 1 1 calc R
C6 C 0.9293(3) 0.1474(4) -0.1081(3) 0.0273(10) Uani 1 1 d .
H6 H 0.9527 0.0707 -0.1390 0.033 Uiso 1 1 calc R
C7 C 0.8988(3) 0.1354(4) -0.0190(3) 0.0253(10) Uani 1 1 d .
H7 H 0.9021 0.0509 0.0104 0.030 Uiso 1 1 calc R
C8 C 0.8635(3) 0.2506(3) 0.0256(2) 0.0198(9) Uani 1 1 d .
C9 C 0.8579(3) 0.3773(3) -0.0180(3) 0.0229(9) Uani 1 1 d .
C10 C 0.7537(3) 0.1491(4) 0.1472(3) 0.0285(10) Uani 1 1 d .
F1 F 0.70108(18) 0.17190(19) 0.22414(15) 0.0352(6) Uani 1 1 d .
F2 F 0.66994(18) 0.12291(19) 0.08105(15) 0.0346(6) Uani 1 1 d .
F3 F 0.80950(18) 0.02941(18) 0.16154(15) 0.0347(6) Uani 1 1 d .
C11 C 0.9302(3) 0.2765(3) 0.1950(2) 0.0219(9) Uani 1 1 d .
C12 C 0.9167(4) 0.3154(3) 0.2854(3) 0.0300(10) Uani 1 1 d .
H12 H 0.8447 0.3339 0.3023 0.036 Uiso 1 1 calc R
C13 C 1.0080(4) 0.3271(4) 0.3504(3) 0.0313(10) Uani 1 1 d .
H13 H 0.9965 0.3525 0.4101 0.038 Uiso 1 1 calc R
C14 C 1.1156(4) 0.3012(3) 0.3272(3) 0.0328(11) Uani 1 1 d .
H14 H 1.1771 0.3108 0.3705 0.039 Uiso 1 1 calc R
C15 C 1.1314(4) 0.2607(4) 0.2382(3) 0.0312(10) Uani 1 1 d .
H15 H 1.2036 0.2414 0.2222 0.037 Uiso 1 1 calc R
C16 C 1.0401(3) 0.2490(3) 0.1734(3) 0.0255(10) Uani 1 1 d .
H16 H 1.0521 0.2221 0.1141 0.031 Uiso 1 1 calc R
C17 C 0.7389(3) 0.5937(3) -0.0044(2) 0.0207(9) Uani 1 1 d .
C18 C 0.6453(3) 0.5548(4) -0.0618(3) 0.0299(10) Uani 1 1 d .
H18 H 0.6297 0.4622 -0.0707 0.036 Uiso 1 1 calc R
C19 C 0.5747(3) 0.6510(4) -0.1061(3) 0.0304(10) Uani 1 1 d .
H19 H 0.5119 0.6232 -0.1437 0.037 Uiso 1 1 calc R
C20 C 0.5983(3) 0.7896(4) -0.0940(3) 0.0291(10) Uani 1 1 d .
H20 H 0.5512 0.8548 -0.1236 0.035 Uiso 1 1 calc R
C21 C 0.6907(3) 0.8296(4) -0.0386(3) 0.0274(10) Uani 1 1 d .
H21 H 0.7068 0.9222 -0.0309 0.033 Uiso 1 1 calc R
C22 C 0.7604(3) 0.7328(3) 0.0062(3) 0.0255(9) Uani 1 1 d .
H22 H 0.8228 0.7615 0.0441 0.031 Uiso 1 1 calc R

loop_
_atom_site_aniso_label
_atom_site_aniso_U_11
_atom_site_aniso_U_22
_atom_site_aniso_U_33
_atom_site_aniso_U_23
_atom_site_aniso_U_13
_atom_site_aniso_U_12
C1 0.027(2) 0.0215(19) 0.013(2) 0.0020(16) 0.0113(18) -0.0027(17)
C2 0.018(2) 0.032(2) 0.024(2) -0.0005(18) 0.0059(18) 0.0003(18)
C3 0.019(2) 0.029(2) 0.022(2) -0.0028(17) 0.0055(19) 0.0025(17)
C4 0.027(3) 0.032(2) 0.023(2) 0.0055(18) 0.0050(19) -0.0007(19)
C5 0.023(3) 0.045(2) 0.022(2) 0.000(2) 0.0088(19) 0.0016(19)
C6 0.026(3) 0.034(2) 0.023(2) -0.0073(19) 0.009(2) 0.0044(19)
C7 0.023(2) 0.026(2) 0.027(3) 0.0013(18) 0.005(2) 0.0014(17)
C8 0.018(2) 0.026(2) 0.016(2) -0.0005(17) 0.0101(17) 0.0032(17)
C9 0.020(2) 0.032(2) 0.017(2) -0.0005(18) 0.0044(18) -0.0027(18)
C10 0.024(3) 0.039(2) 0.025(3) -0.004(2) 0.013(2) 0.003(2)
F1 0.0325(15) 0.0441(13) 0.0321(15) 0.0013(11) 0.0203(12) -0.0005(11)
F2 0.0260(14) 0.0440(13) 0.0350(15) -0.0038(11) 0.0095(12) -0.0087(10)
F3 0.0350(15) 0.0288(11) 0.0422(15) 0.0079(11) 0.0152(12) -0.0007(10)
C11 0.026(3) 0.0248(19) 0.016(2) 0.0030(17) 0.0055(19) 0.0005(18)
C12 0.025(3) 0.044(2) 0.023(2) 0.0011(19) 0.014(2) 0.0077(19)
C13 0.033(3) 0.046(2) 0.015(2) -0.0019(18) 0.004(2) 0.005(2)
C14 0.033(3) 0.040(2) 0.025(3) -0.0001(19) 0.001(2) 0.002(2)
C15 0.024(3) 0.044(2) 0.027(3) 0.002(2) 0.006(2) 0.001(2)
C16 0.024(3) 0.035(2) 0.019(2) 0.0014(18) 0.011(2) -0.0009(19)
C17 0.018(2) 0.031(2) 0.015(2) -0.0004(17) 0.0088(18) -0.0013(17)
C18 0.029(3) 0.031(2) 0.030(2) 0.0071(19) 0.009(2) 0.0013(19)
C19 0.022(3) 0.048(3) 0.022(2) -0.002(2) 0.008(2) 0.007(2)
C20 0.029(3) 0.036(2) 0.024(2) 0.0043(19) 0.012(2) 0.0105(19)
C21 0.033(3) 0.024(2) 0.027(3) 0.0009(18) 0.014(2) 0.0029(19)
C22 0.023(2) 0.030(2) 0.025(2) -0.0022(18) 0.0075(19) -0.0030(18)

loop_
_atom_type_symbol
_atom_type_description
_atom_type_scat_dispersion_real
_atom_type_scat_dispersion_imag
_atom_type_scat_source
C C 0.0033 0.0016 'International Tables Vol C Tables 4.2.6.8 and 6.1.1.4'
H H 0.0000 0.0000 'International Tables Vol C Tables 4.2.6.8 and 6.1.1.4'
F F 0.0171 0.0103 'International Tables Vol C Tables 4.2.6.8 and 6.1.1.4'

loop_
_geom_angle_atom_site_label_1
_geom_angle_atom_site_label_2
_geom_angle_atom_site_label_3
_geom_angle
C10 C1 C8 111.2(3)
C10 C1 C11 109.6(3)
C8 C1 C11 112.5(3)
C10 C1 C2 110.0(3)
C8 C1 C2 101.1(3)
C11 C1 C2 112.2(3)
C3 C2 C1 105.6(3)
C3 C2 H2A 110.6
C1 C2 H2A 110.6
C3 C2 H2B 110.6
C1 C2 H2B 110.6
H2A C2 H2B 108.8
C17 C3 C9 115.2(3)
C17 C3 C2 114.4(3)
C9 C3 C2 100.8(3)
C17 C3 H3 108.7
C9 C3 H3 108.7
C2 C3 H3 108.7
C5 C4 C9 118.7(3)
C5 C4 H4 120.6
C9 C4 H4 120.6
C4 C5 C6 121.1(4)
C4 C5 H5 119.4
C6 C5 H5 119.4
C7 C6 C5 119.8(3)
C7 C6 H6 120.1
C5 C6 H6 120.1
C8 C7 C6 119.3(3)
C8 C7 H7 120.4
C6 C7 H7 120.4
C7 C8 C9 120.7(3)
C7 C8 C1 129.6(3)
C9 C8 C1 109.6(3)
C4 C9 C8 120.4(3)
C4 C9 C3 128.1(3)
C8 C9 C3 111.5(3)
F2 C10 F3 105.6(3)
F2 C10 F1 105.2(3)
F3 C10 F1 105.6(3)
F2 C10 C1 112.8(3)
F3 C10 C1 113.6(3)
F1 C10 C1 113.3(3)
C16 C11 C12 116.9(3)
C16 C11 C1 121.8(3)
C12 C11 C1 121.2(3)
C13 C12 C11 121.6(4)
C13 C12 H12 119.2
C11 C12 H12 119.2
C14 C13 C12 120.4(4)
C14 C13 H13 119.8
C12 C13 H13 119.8
C13 C14 C15 119.2(4)
C13 C14 H14 120.4
C15 C14 H14 120.4
C16 C15 C14 120.3(4)
C16 C15 H15 119.8
C14 C15 H15 119.8
C15 C16 C11 121.5(4)
C15 C16 H16 119.3
C11 C16 H16 119.3
C18 C17 C22 117.8(3)
C18 C17 C3 121.1(3)
C22 C17 C3 121.1(3)
C19 C18 C17 121.3(3)
C19 C18 H18 119.3
C17 C18 H18 119.3
C18 C19 C20 119.7(4)
C18 C19 H19 120.2
C20 C19 H19 120.2
C21 C20 C19 119.8(4)
C21 C20 H20 120.1
C19 C20 H20 120.1
C20 C21 C22 120.3(3)
C20 C21 H21 119.9
C22 C21 H21 119.9
C21 C22 C17 121.2(4)
C21 C22 H22 119.4
C17 C22 H22 119.4

loop_
_geom_bond_atom_site_label_1
_geom_bond_atom_site_label_2
_geom_bond_distance
C1 C10 1.504(5)
C1 C8 1.528(5)
C1 C11 1.540(5)
C1 C2 1.556(4)
C2 C3 1.541(5)
C2 H2A 0.9700
C2 H2B 0.9700
C3 C17 1.507(5)
C3 C9 1.527(5)
C3 H3 0.9800
C4 C5 1.387(5)
C4 C9 1.391(5)
C4 H4 0.9300
C5 C6 1.395(5)
C5 H5 0.9300
C6 C7 1.390(5)
C6 H6 0.9300
C7 C8 1.385(5)
C7 H7 0.9300
C8 C9 1.392(4)
C10 F2 1.352(4)
C10 F3 1.353(4)
C10 F1 1.354(4)
C11 C16 1.398(5)
C11 C12 1.400(5)
C12 C13 1.385(5)
C12 H12 0.9300
C13 C14 1.376(5)
C13 H13 0.9300
C14 C15 1.391(5)
C14 H14 0.9300
C15 C16 1.383(5)
C15 H15 0.9300
C16 H16 0.9300
C17 C18 1.389(5)
C17 C22 1.390(4)
C18 C19 1.383(5)
C18 H18 0.9300
C19 C20 1.391(5)
C19 H19 0.9300
C20 C21 1.365(5)
C20 H20 0.9300
C21 C22 1.385(5)
C21 H21 0.9300
C22 H22 0.9300

loop_
_geom_torsion_atom_site_label_1
_geom_torsion_atom_site_label_2
_geom_torsion_atom_site_label_3
_geom_torsion_atom_site_label_4
_geom_torsion
C10 C1 C2 C3 -150.4(3)
C8 C1 C2 C3 -32.8(3)
C11 C1 C2 C3 87.2(3)
C1 C2 C3 C17 155.8(3)
C1 C2 C3 C9 31.6(3)
C9 C4 C5 C6 0.6(6)
C4 C5 C6 C7 -0.9(6)
C5 C6 C7 C8 0.4(6)
C6 C7 C8 C9 0.3(6)
C6 C7 C8 C1 -178.6(4)
C10 C1 C8 C7 -42.9(5)
C11 C1 C8 C7 80.5(5)
C2 C1 C8 C7 -159.7(4)
C10 C1 C8 C9 138.1(3)
C11 C1 C8 C9 -98.5(3)
C2 C1 C8 C9 21.3(4)
C5 C4 C9 C8 0.1(6)
C5 C4 C9 C3 -179.7(3)
C7 C8 C9 C4 -0.6(5)
C1 C8 C9 C4 178.5(3)
C7 C8 C9 C3 179.3(3)
C1 C8 C9 C3 -1.7(4)
C17 C3 C9 C4 37.3(5)
C2 C3 C9 C4 160.9(4)
C17 C3 C9 C8 -142.5(3)
C2 C3 C9 C8 -18.9(4)
C8 C1 C10 F2 -47.4(4)
C11 C1 C10 F2 -172.4(3)
C2 C1 C10 F2 63.8(4)
C8 C1 C10 F3 72.7(4)
C11 C1 C10 F3 -52.3(4)
C2 C1 C10 F3 -176.1(3)
C8 C1 C10 F1 -166.8(3)
C11 C1 C10 F1 68.2(4)
C2 C1 C10 F1 -55.6(4)
C10 C1 C11 C16 113.0(4)
C8 C1 C11 C16 -11.3(4)
C2 C1 C11 C16 -124.5(3)
C10 C1 C11 C12 -67.4(4)
C8 C1 C11 C12 168.3(3)
C2 C1 C11 C12 55.2(4)
C16 C11 C12 C13 0.4(5)
C1 C11 C12 C13 -179.2(3)
C11 C12 C13 C14 0.5(5)
C12 C13 C14 C15 -1.3(5)
C13 C14 C15 C16 1.2(5)
C14 C15 C16 C11 -0.3(5)
C12 C11 C16 C15 -0.5(5)
C1 C11 C16 C15 179.1(3)
C9 C3 C17 C18 51.3(5)
C2 C3 C17 C18 -64.8(4)
C9 C3 C17 C22 -127.8(3)
C2 C3 C17 C22 116.1(4)
C22 C17 C18 C19 -0.9(6)
C3 C17 C18 C19 179.9(3)
C17 C18 C19 C20 0.8(6)
C18 C19 C20 C21 0.0(6)
C19 C20 C21 C22 -0.6(6)
C20 C21 C22 C17 0.4(6)
C18 C17 C22 C21 0.3(5)
C3 C17 C22 C21 179.5(3)
